data_7020237
loop_
_publ_author_name
'C\'amara, J\'essica'
'Crespo, Olga'
'Gimeno, M Concepci\'on'
'Koshevoy, Igor O.'
'Laguna, Antonio'
'Ospino, Isaura'
'Smirnova, Ekaterina S.'
'Tunik, Sergey P.'

_publ_section_title
;
 Emission tuning in dinuclear gold complexes with diphosphanes containing
 alkyne and/or oligophenylene spacers.
;
_journal_issue 45
_journal_name_full 'Dalton transactions (Cambridge, England : 2003)'
_journal_page_first 13891
_journal_page_last 13898
_journal_paper_doi 10.1039/c2dt31019h
_journal_volume 41
_journal_year 2012
_chemical_formula_sum 'C85 H50 Au4 Cl2 F20 P4'
_chemical_formula_weight 2433.90
_chemical_name_systematic
;
?
;
_space_group_IT_number 2
_symmetry_cell_setting triclinic
_symmetry_space_group_name_Hall '-P 1'
_symmetry_space_group_name_H-M 'P -1'
_atom_sites_solution_hydrogens geom
_atom_sites_solution_primary direct
_atom_sites_solution_secondary difmap
_audit_creation_method SHELXL-97
_cell_angle_alpha 106.60(3)
_cell_angle_beta 115.98(3)
_cell_angle_gamma 93.65(3)
_cell_formula_units_Z 1
_cell_length_a 12.886(3)
_cell_length_b 13.589(3)
_cell_length_c 13.618(3)
_cell_measurement_reflns_used 26406
_cell_measurement_temperature 373(2)
_cell_measurement_theta_max 35.1153
_cell_measurement_theta_min 4.1661
_cell_volume 2004.4(11)
_computing_cell_refinement 'Crysalis CCD'
_computing_data_collection 'Crysalis CCD'
_computing_data_reduction 'Crysalis RED'
_computing_molecular_graphics 'Siemens XP'
_computing_publication_material 'SHELXL-97 (Sheldrick, 1997)'
_computing_structure_refinement 'SHELXL-97 (Sheldrick, 1997)'
_computing_structure_solution 'SHELXS-97 (Sheldrick, 1990)'
_diffrn_ambient_temperature 373(2)
_diffrn_detector_area_resol_mean 16.06
_diffrn_measured_fraction_theta_full 0.992
_diffrn_measured_fraction_theta_max 0.992
_diffrn_measurement_device_type 'Xcalibur Oxford Diffraction'
_diffrn_measurement_method /w-scans
_diffrn_radiation_monochromator graphite
_diffrn_radiation_source 'fine-focus sealed tube'
_diffrn_radiation_type MoK\a
_diffrn_radiation_wavelength 0.71073
_diffrn_reflns_av_R_equivalents 0.0221
_diffrn_reflns_av_sigmaI/netI 0.0134
_diffrn_reflns_limit_h_max 15
_diffrn_reflns_limit_h_min -15
_diffrn_reflns_limit_k_max 16
_diffrn_reflns_limit_k_min -16
_diffrn_reflns_limit_l_max 16
_diffrn_reflns_limit_l_min -16
_diffrn_reflns_number 56814
_diffrn_reflns_theta_full 25.00
_diffrn_reflns_theta_max 25.00
_diffrn_reflns_theta_min 4.18
_exptl_absorpt_coefficient_mu 7.536
_exptl_absorpt_correction_T_max 0.7044
_exptl_absorpt_correction_T_min 0.4650
_exptl_absorpt_correction_type multi-scan
_exptl_absorpt_process_details SADABS
_exptl_crystal_colour colourless
_exptl_crystal_density_diffrn 2.017
_exptl_crystal_density_method 'not measured'
_exptl_crystal_description 'irregular prism'
_exptl_crystal_F_000 1150
_exptl_crystal_size_max 0.12
_exptl_crystal_size_mid 0.10
_exptl_crystal_size_min 0.05
_refine_diff_density_max 3.028
_refine_diff_density_min -1.970
_refine_diff_density_rms 0.118
_refine_ls_extinction_method none
_refine_ls_goodness_of_fit_ref 1.069
_refine_ls_hydrogen_treatment riding
_refine_ls_matrix_type full
_refine_ls_number_parameters 534
_refine_ls_number_reflns 6993
_refine_ls_number_restraints 255
_refine_ls_restrained_S_all 1.127
_refine_ls_R_factor_all 0.0270
_refine_ls_R_factor_gt 0.0257
_refine_ls_shift/su_max 0.001
_refine_ls_shift/su_mean 0.000
_refine_ls_structure_factor_coef Fsqd
_refine_ls_weighting_details 'calc w=1/[\s^2^(Fo^2^)+(0.0250P)^2^+10.7136P] where P=(Fo^2^+2Fc^2^)/3'
_refine_ls_weighting_scheme calc
_refine_ls_wR_factor_gt 0.0606
_refine_ls_wR_factor_ref 0.0613
_reflns_number_gt 6710
_reflns_number_total 6993
_reflns_threshold_expression >2sigma(I)
_cod_data_source_file c2dt31019h.txt
_cod_data_source_block ol74
_cod_depositor_comments
;
The following automatic conversions were performed:

'_symmetry_cell_setting' value 'Triclinic' changed to 'triclinic'
according to /home/saulius/struct/CIF-dictionaries/cif_core.dic
dictionary named 'cif_core.dic' version 2.4.2 from 2011-04-26.

Automatic conversion script
Id: cif_fix_values 1891 2012-01-12 08:04:46Z andrius 
;
_cod_original_cell_volume 2004.2(7)
_cod_original_sg_symbol_H-M P-1
_cod_database_code 7020237

loop_
_symmetry_equiv_pos_as_xyz
'x, y, z'
'-x, -y, -z'

loop_
_atom_site_label
_atom_site_type_symbol
_atom_site_fract_x
_atom_site_fract_y
_atom_site_fract_z
_atom_site_U_iso_or_equiv
_atom_site_adp_type
_atom_site_occupancy
_atom_site_symmetry_multiplicity
_atom_site_calc_flag
_atom_site_refinement_flags
_atom_site_disorder_assembly
_atom_site_disorder_group
Au1 Au 0.921045(17) 0.656001(15) 0.233487(16) 0.02213(6) Uani 1 1 d . . .
Au2 Au 0.713544(15) 0.785422(14) 0.830061(15) 0.01992(6) Uani 1 1 d . . .
C1 C 0.9047(5) 0.6139(4) 0.0691(4) 0.0231(10) Uani 1 1 d U . .
C2 C 0.9947(5) 0.6371(4) 0.0450(5) 0.0252(11) Uani 1 1 d U . .
C3 C 0.9801(5) 0.6101(4) -0.0670(5) 0.0287(11) Uani 1 1 d U . .
C4 C 0.8710(5) 0.5575(4) -0.1598(5) 0.0302(12) Uani 1 1 d U . .
C5 C 0.7778(5) 0.5301(4) -0.1410(5) 0.0297(12) Uani 1 1 d U . .
C6 C 0.7970(5) 0.5596(4) -0.0274(5) 0.0262(11) Uani 1 1 d U . .
C11 C 1.0416(4) 0.8104(4) 0.5252(5) 0.0226(10) Uani 1 1 d U . .
C12 C 1.0873(5) 0.8253(4) 0.6429(5) 0.0328(12) Uani 1 1 d U . .
H12 H 1.0633 0.7734 0.6653 0.039 Uiso 1 1 calc R . .
C13 C 1.1679(6) 0.9163(5) 0.7268(5) 0.0388(13) Uani 1 1 d U . .
H13 H 1.1990 0.9252 0.8054 0.047 Uiso 1 1 calc R . .
C14 C 1.2026(5) 0.9946(4) 0.6931(6) 0.0367(13) Uani 1 1 d U . .
H14 H 1.2567 1.0562 0.7493 0.044 Uiso 1 1 calc R . .
C15 C 1.1569(5) 0.9805(4) 0.5774(6) 0.0361(13) Uani 1 1 d U . .
H15 H 1.1799 1.0333 0.5554 0.043 Uiso 1 1 calc R . .
C16 C 1.0773(5) 0.8892(4) 0.4925(5) 0.0304(12) Uani 1 1 d U . .
H16 H 1.0476 0.8803 0.4140 0.036 Uiso 1 1 calc R . .
C21 C 0.7920(5) 0.7155(4) 0.4101(5) 0.0247(11) Uani 1 1 d U . .
C22 C 0.7880(5) 0.7852(4) 0.5051(5) 0.0317(12) Uani 1 1 d U . .
H22 H 0.8576 0.8209 0.5738 0.038 Uiso 1 1 calc R . .
C23 C 0.6792(6) 0.8013(5) 0.4966(7) 0.0454(17) Uani 1 1 d U . .
H23 H 0.6762 0.8478 0.5599 0.054 Uiso 1 1 calc R . .
C24 C 0.5771(6) 0.7491(6) 0.3958(8) 0.0520(19) Uani 1 1 d U . .
H24 H 0.5049 0.7610 0.3905 0.062 Uiso 1 1 calc R . .
C25 C 0.5799(6) 0.6784(7) 0.3013(7) 0.0547(19) Uani 1 1 d U . .
H25 H 0.5099 0.6422 0.2333 0.066 Uiso 1 1 calc R . .
C26 C 0.6879(5) 0.6620(6) 0.3085(6) 0.0414(14) Uani 1 1 d U . .
H26 H 0.6903 0.6150 0.2451 0.050 Uiso 1 1 calc R . .
C31 C 0.9683(4) 0.5860(4) 0.4650(4) 0.0179(9) Uani 1 1 d U . .
C32 C 1.0482(4) 0.5335(4) 0.4396(4) 0.0200(10) Uani 1 1 d U . .
H32 H 1.0805 0.5557 0.3983 0.024 Uiso 1 1 calc R . .
C33 C 0.9197(4) 0.5511(4) 0.5255(4) 0.0191(9) Uani 1 1 d U . .
H33 H 0.8657 0.5845 0.5424 0.023 Uiso 1 1 calc R . .
C41 C 0.8881(4) 0.8458(4) 0.9521(4) 0.0215(10) Uani 1 1 d U . .
C42 C 0.9229(4) 0.8789(4) 1.0699(4) 0.0220(10) Uani 1 1 d U . .
C43 C 1.0395(5) 0.9179(4) 1.1555(4) 0.0268(11) Uani 1 1 d U . .
C44 C 1.1267(5) 0.9233(4) 1.1232(5) 0.0318(12) Uani 1 1 d U . .
C45 C 1.0961(5) 0.8905(5) 1.0069(5) 0.0319(12) Uani 1 1 d U . .
C46 C 0.9787(5) 0.8535(4) 0.9249(4) 0.0274(11) Uani 1 1 d U . .
C51 C 0.4328(5) 0.6752(4) 0.7594(4) 0.0235(10) Uani 1 1 d U . .
C52 C 0.4878(6) 0.6402(5) 0.8525(5) 0.0399(14) Uani 1 1 d U . .
H52 H 0.5672 0.6376 0.8809 0.048 Uiso 1 1 calc R . .
C53 C 0.4249(6) 0.6092(6) 0.9032(6) 0.0501(17) Uani 1 1 d U . .
H53 H 0.4619 0.5846 0.9644 0.060 Uiso 1 1 calc R . .
C54 C 0.3078(6) 0.6147(5) 0.8629(6) 0.0444(15) Uani 1 1 d U . .
H54 H 0.2659 0.5946 0.8975 0.053 Uiso 1 1 calc R . .
C55 C 0.2529(5) 0.6500(5) 0.7721(5) 0.0361(13) Uani 1 1 d U . .
H55 H 0.1738 0.6536 0.7450 0.043 Uiso 1 1 calc R . .
C56 C 0.3150(5) 0.6805(4) 0.7198(4) 0.0274(11) Uani 1 1 d U . .
H56 H 0.2773 0.7045 0.6582 0.033 Uiso 1 1 calc R . .
C61 C 0.4449(4) 0.7863(4) 0.6069(4) 0.0204(10) Uani 1 1 d U . .
C62 C 0.4882(4) 0.8941(4) 0.6487(5) 0.0253(11) Uani 1 1 d U . .
H62 H 0.5516 0.9268 0.7232 0.030 Uiso 1 1 calc R . .
C63 C 0.4367(5) 0.9534(5) 0.5793(5) 0.0338(12) Uani 1 1 d U . .
H63 H 0.4663 1.0256 0.6073 0.041 Uiso 1 1 calc R . .
C64 C 0.3417(5) 0.9054(5) 0.4690(5) 0.0360(13) Uani 1 1 d U . .
H64 H 0.3084 0.9452 0.4224 0.043 Uiso 1 1 calc R . .
C65 C 0.2958(5) 0.7976(5) 0.4273(5) 0.0339(13) Uani 1 1 d U . .
H65 H 0.2304 0.7657 0.3539 0.041 Uiso 1 1 calc R . .
C66 C 0.3478(4) 0.7380(4) 0.4956(4) 0.0261(11) Uani 1 1 d U . .
H66 H 0.3182 0.6657 0.4673 0.031 Uiso 1 1 calc R . .
C71 C 0.5090(4) 0.5879(4) 0.5880(4) 0.0182(9) Uani 1 1 d U . .
C72 C 0.4133(4) 0.5032(4) 0.5348(4) 0.0206(10) Uani 1 1 d U . .
H72 H 0.3556 0.5053 0.5586 0.025 Uiso 1 1 calc R . .
C73 C 0.4041(4) 0.4162(4) 0.4467(4) 0.0198(9) Uani 1 1 d U . .
H73 H 0.3394 0.3599 0.4102 0.024 Uiso 1 1 calc R . .
C100 C 0.529(2) 0.0678(11) 0.9861(16) 0.106(7) Uani 0.50 1 d PDU A -1
H101 H 0.4489 0.0546 0.9754 0.127 Uiso 0.50 1 calc PR A -1
H102 H 0.5792 0.1165 1.0649 0.127 Uiso 0.50 1 calc PR A -1
Cl1 Cl 0.5778(3) -0.0539(3) 0.9705(3) 0.0584(9) Uani 0.50 1 d PDU A -1
Cl2 Cl 0.5297(4) 0.1285(3) 0.8856(4) 0.0855(14) Uani 0.50 1 d PD A -1
F1 F 1.1044(3) 0.6882(2) 0.1335(3) 0.0343(7) Uani 1 1 d . . .
F2 F 1.0699(3) 0.6355(3) -0.0863(3) 0.0395(8) Uani 1 1 d . . .
F3 F 0.8532(3) 0.5315(3) -0.2697(3) 0.0447(9) Uani 1 1 d . . .
F4 F 0.6727(3) 0.4765(3) -0.2320(3) 0.0449(9) Uani 1 1 d . . .
F5 F 0.7020(3) 0.5312(3) -0.0143(3) 0.0383(8) Uani 1 1 d . . .
F6 F 0.8413(3) 0.8722(2) 1.1063(3) 0.0310(7) Uani 1 1 d . . .
F7 F 1.0704(3) 0.9499(3) 1.2697(3) 0.0393(8) Uani 1 1 d . . .
F8 F 1.2405(3) 0.9602(3) 1.2055(3) 0.0489(10) Uani 1 1 d . . .
F9 F 1.1808(3) 0.8953(4) 0.9753(3) 0.0528(10) Uani 1 1 d . . .
F10 F 0.9528(3) 0.8218(3) 0.8108(3) 0.0400(8) Uani 1 1 d . . .
P1 P 0.93140(11) 0.69473(10) 0.41226(11) 0.0193(2) Uani 1 1 d . . .
P2 P 0.52089(10) 0.71042(9) 0.69603(10) 0.0182(2) Uani 1 1 d . . .

loop_
_atom_site_aniso_label
_atom_site_aniso_U_11
_atom_site_aniso_U_22
_atom_site_aniso_U_33
_atom_site_aniso_U_23
_atom_site_aniso_U_13
_atom_site_aniso_U_12
Au1 0.02985(11) 0.02605(11) 0.02138(10) 0.01427(8) 0.01671(9) 0.01403(8)
Au2 0.01903(10) 0.01699(10) 0.01685(10) 0.00221(7) 0.00501(8) 0.00392(7)
C1 0.034(3) 0.025(3) 0.023(2) 0.015(2) 0.019(2) 0.016(2)
C2 0.034(3) 0.021(2) 0.029(3) 0.014(2) 0.019(2) 0.013(2)
C3 0.039(3) 0.029(3) 0.038(3) 0.020(2) 0.029(3) 0.019(2)
C4 0.049(3) 0.033(3) 0.025(3) 0.017(2) 0.026(3) 0.025(3)
C5 0.032(3) 0.037(3) 0.025(3) 0.016(2) 0.013(2) 0.018(2)
C6 0.029(3) 0.035(3) 0.027(3) 0.020(2) 0.017(2) 0.018(2)
C11 0.025(3) 0.019(2) 0.033(3) 0.012(2) 0.020(2) 0.010(2)
C12 0.043(3) 0.027(3) 0.031(3) 0.011(2) 0.020(3) 0.005(2)
C13 0.045(3) 0.033(3) 0.033(3) 0.009(3) 0.015(3) 0.004(3)
C14 0.032(3) 0.026(3) 0.049(4) 0.005(3) 0.021(3) 0.004(2)
C15 0.043(3) 0.027(3) 0.055(4) 0.017(3) 0.035(3) 0.007(2)
C16 0.040(3) 0.027(3) 0.041(3) 0.018(2) 0.029(3) 0.013(2)
C21 0.030(3) 0.027(3) 0.038(3) 0.024(2) 0.024(2) 0.017(2)
C22 0.041(3) 0.026(3) 0.051(3) 0.021(3) 0.036(3) 0.015(2)
C23 0.060(4) 0.039(3) 0.086(5) 0.041(4) 0.061(4) 0.032(3)
C24 0.047(4) 0.070(5) 0.098(6) 0.065(5) 0.057(4) 0.041(4)
C25 0.026(3) 0.088(6) 0.064(5) 0.049(4) 0.020(3) 0.019(3)
C26 0.031(3) 0.065(4) 0.042(3) 0.030(3) 0.021(3) 0.021(3)
C31 0.020(2) 0.018(2) 0.018(2) 0.0072(18) 0.0099(19) 0.0068(18)
C32 0.025(2) 0.023(2) 0.021(2) 0.012(2) 0.016(2) 0.007(2)
C33 0.022(2) 0.021(2) 0.023(2) 0.010(2) 0.015(2) 0.0092(19)
C41 0.024(2) 0.014(2) 0.022(2) 0.0051(19) 0.008(2) 0.0041(19)
C42 0.024(3) 0.018(2) 0.024(2) 0.008(2) 0.012(2) 0.0041(19)
C43 0.030(3) 0.026(3) 0.018(2) 0.011(2) 0.004(2) 0.003(2)
C44 0.021(3) 0.037(3) 0.030(3) 0.020(2) 0.002(2) -0.002(2)
C45 0.024(3) 0.044(3) 0.038(3) 0.025(3) 0.017(2) 0.009(2)
C46 0.029(3) 0.032(3) 0.021(2) 0.013(2) 0.010(2) 0.006(2)
C51 0.031(3) 0.022(2) 0.021(2) 0.006(2) 0.016(2) 0.009(2)
C52 0.041(3) 0.062(4) 0.038(3) 0.030(3) 0.026(3) 0.029(3)
C53 0.060(4) 0.076(5) 0.055(4) 0.048(4) 0.043(4) 0.040(4)
C54 0.052(4) 0.057(4) 0.055(4) 0.033(3) 0.042(3) 0.025(3)
C55 0.033(3) 0.041(3) 0.040(3) 0.013(3) 0.023(3) 0.008(3)
C56 0.027(3) 0.031(3) 0.022(2) 0.006(2) 0.012(2) 0.005(2)
C61 0.019(2) 0.023(2) 0.024(2) 0.009(2) 0.013(2) 0.0090(19)
C62 0.018(2) 0.025(3) 0.030(3) 0.009(2) 0.010(2) 0.005(2)
C63 0.035(3) 0.031(3) 0.050(3) 0.024(3) 0.025(3) 0.015(2)
C64 0.034(3) 0.050(4) 0.041(3) 0.030(3) 0.021(3) 0.023(3)
C65 0.025(3) 0.051(4) 0.025(3) 0.015(3) 0.010(2) 0.019(3)
C66 0.022(3) 0.030(3) 0.023(2) 0.008(2) 0.008(2) 0.008(2)
C71 0.019(2) 0.019(2) 0.016(2) 0.0062(18) 0.0081(19) 0.0034(18)
C72 0.020(2) 0.023(2) 0.020(2) 0.008(2) 0.011(2) 0.0040(19)
C73 0.019(2) 0.018(2) 0.020(2) 0.0066(19) 0.008(2) 0.0026(18)
C100 0.105(7) 0.110(7) 0.105(7) 0.036(3) 0.052(4) 0.024(3)
Cl1 0.0385(13) 0.0615(16) 0.0505(15) -0.0218(12) 0.0258(12) 0.0103(12)
Cl2 0.069(3) 0.076(3) 0.082(3) -0.006(2) 0.032(2) 0.012(2)
F1 0.0366(18) 0.0344(17) 0.0346(17) 0.0134(14) 0.0187(15) 0.0060(14)
F2 0.049(2) 0.048(2) 0.049(2) 0.0250(17) 0.0400(18) 0.0197(16)
F3 0.063(2) 0.062(2) 0.0270(17) 0.0196(16) 0.0321(17) 0.0309(19)
F4 0.0395(19) 0.066(2) 0.0257(17) 0.0182(17) 0.0105(15) 0.0144(17)
F5 0.0301(17) 0.063(2) 0.0349(18) 0.0285(17) 0.0186(15) 0.0156(16)
F6 0.0292(16) 0.0390(18) 0.0279(16) 0.0104(14) 0.0170(14) 0.0069(13)
F7 0.0418(19) 0.045(2) 0.0174(15) 0.0078(14) 0.0055(14) -0.0013(15)
F8 0.0235(17) 0.068(3) 0.039(2) 0.0272(19) -0.0018(15) -0.0095(16)
F9 0.0282(18) 0.095(3) 0.050(2) 0.040(2) 0.0226(17) 0.0129(19)
F10 0.0362(18) 0.065(2) 0.0246(16) 0.0170(16) 0.0174(15) 0.0166(17)
P1 0.0244(6) 0.0215(6) 0.0218(6) 0.0124(5) 0.0156(5) 0.0111(5)
P2 0.0185(6) 0.0170(6) 0.0165(6) 0.0035(5) 0.0074(5) 0.0040(5)

loop_
_atom_type_symbol
_atom_type_description
_atom_type_scat_dispersion_real
_atom_type_scat_dispersion_imag
_atom_type_scat_source
C C 0.0033 0.0016 'International Tables Vol C Tables 4.2.6.8 and 6.1.1.4'
H H 0.0000 0.0000 'International Tables Vol C Tables 4.2.6.8 and 6.1.1.4'
F F 0.0171 0.0103 'International Tables Vol C Tables 4.2.6.8 and 6.1.1.4'
P P 0.1023 0.0942 'International Tables Vol C Tables 4.2.6.8 and 6.1.1.4'
Au Au -2.0133 8.8022 'International Tables Vol C Tables 4.2.6.8 and 6.1.1.4'
Cl Cl 0.1484 0.1585 'International Tables Vol C Tables 4.2.6.8 and 6.1.1.4'

loop_
_geom_angle_atom_site_label_1
_geom_angle_atom_site_label_2
_geom_angle_atom_site_label_3
_geom_angle
_geom_angle_site_symmetry_1
_geom_angle_site_symmetry_3
C1 Au1 P1 176.87(15) . .
C41 Au2 P2 177.06(13) . .
C2 C1 C6 115.2(4) . .
C2 C1 Au1 124.7(4) . .
C6 C1 Au1 120.1(4) . .
F1 C2 C1 119.9(4) . .
F1 C2 C3 116.8(5) . .
C1 C2 C3 123.3(5) . .
F2 C3 C4 119.6(5) . .
F2 C3 C2 121.2(5) . .
C4 C3 C2 119.1(5) . .
F3 C4 C3 120.8(5) . .
F3 C4 C5 119.1(5) . .
C3 C4 C5 120.2(5) . .
F4 C5 C6 122.1(5) . .
F4 C5 C4 119.6(5) . .
C6 C5 C4 118.3(5) . .
F5 C6 C5 115.7(5) . .
F5 C6 C1 120.4(4) . .
C5 C6 C1 123.9(5) . .
C12 C11 C16 119.2(5) . .
C12 C11 P1 122.3(4) . .
C16 C11 P1 118.5(4) . .
C13 C12 C11 120.7(5) . .
C12 C13 C14 119.6(6) . .
C15 C14 C13 119.8(6) . .
C14 C15 C16 121.1(5) . .
C15 C16 C11 119.6(5) . .
C26 C21 C22 119.8(5) . .
C26 C21 P1 118.0(4) . .
C22 C21 P1 122.2(4) . .
C23 C22 C21 119.6(6) . .
C24 C23 C22 120.2(6) . .
C23 C24 C25 120.6(6) . .
C24 C25 C26 119.7(7) . .
C21 C26 C25 120.0(6) . .
C33 C31 C32 118.8(4) . .
C33 C31 P1 124.1(4) . .
C32 C31 P1 117.1(3) . .
C33 C32 C31 121.3(4) 2_766 .
C32 C33 C31 120.0(4) 2_766 .
C46 C41 C42 115.2(5) . .
C46 C41 Au2 123.8(4) . .
C42 C41 Au2 121.0(4) . .
F6 C42 C41 120.1(4) . .
F6 C42 C43 116.7(4) . .
C41 C42 C43 123.2(5) . .
F7 C43 C44 119.1(5) . .
F7 C43 C42 121.8(5) . .
C44 C43 C42 119.1(5) . .
F8 C44 C45 120.7(5) . .
F8 C44 C43 119.8(5) . .
C45 C44 C43 119.6(5) . .
F9 C45 C44 119.7(5) . .
F9 C45 C46 121.1(5) . .
C44 C45 C46 119.2(5) . .
F10 C46 C45 117.0(5) . .
F10 C46 C41 119.3(5) . .
C45 C46 C41 123.7(5) . .
C56 C51 C52 118.9(5) . .
C56 C51 P2 123.8(4) . .
C52 C51 P2 117.3(4) . .
C53 C52 C51 120.5(6) . .
C54 C53 C52 120.0(6) . .
C55 C54 C53 120.1(5) . .
C54 C55 C56 120.4(5) . .
C51 C56 C55 120.1(5) . .
C62 C61 C66 119.6(5) . .
C62 C61 P2 118.7(4) . .
C66 C61 P2 121.6(4) . .
C61 C62 C63 120.0(5) . .
C64 C63 C62 120.2(5) . .
C63 C64 C65 120.1(5) . .
C66 C65 C64 119.8(5) . .
C65 C66 C61 120.1(5) . .
C72 C71 C73 120.0(4) . 2_666
C72 C71 P2 122.3(4) . .
C73 C71 P2 117.6(4) 2_666 .
C73 C72 C71 119.7(4) . .
C72 C73 C71 120.3(4) . 2_666
Cl2 C100 Cl1 114.0(4) . .
C11 P1 C31 105.8(2) . .
C11 P1 C21 105.5(2) . .
C31 P1 C21 106.9(2) . .
C11 P1 Au1 115.45(16) . .
C31 P1 Au1 109.72(15) . .
C21 P1 Au1 112.92(18) . .
C51 P2 C61 108.4(2) . .
C51 P2 C71 105.6(2) . .
C61 P2 C71 102.7(2) . .
C51 P2 Au2 113.04(17) . .
C61 P2 Au2 115.44(17) . .
C71 P2 Au2 110.73(16) . .

loop_
_geom_bond_atom_site_label_1
_geom_bond_atom_site_label_2
_geom_bond_distance
_geom_bond_site_symmetry_2
Au1 C1 2.054(5) .
Au1 P1 2.2794(13) .
Au2 C41 2.051(5) .
Au2 P2 2.2756(17) .
C1 C2 1.378(7) .
C1 C6 1.384(8) .
C2 F1 1.355(6) .
C2 C3 1.385(7) .
C3 F2 1.339(6) .
C3 C4 1.372(8) .
C4 F3 1.343(6) .
C4 C5 1.384(8) .
C5 F4 1.337(7) .
C5 C6 1.383(7) .
C6 F5 1.360(6) .
C11 C12 1.388(8) .
C11 C16 1.395(7) .
C11 P1 1.809(5) .
C12 C13 1.379(8) .
C13 C14 1.392(8) .
C14 C15 1.367(9) .
C15 C16 1.382(8) .
C21 C26 1.384(9) .
C21 C22 1.393(8) .
C21 P1 1.825(5) .
C22 C23 1.391(8) .
C23 C24 1.364(11) .
C24 C25 1.386(11) .
C25 C26 1.389(9) .
C31 C33 1.390(6) .
C31 C32 1.398(7) .
C31 P1 1.823(5) .
C32 C33 1.385(7) 2_766
C33 C32 1.385(7) 2_766
C41 C46 1.377(7) .
C41 C42 1.381(7) .
C42 F6 1.353(6) .
C42 C43 1.382(7) .
C43 F7 1.348(6) .
C43 C44 1.380(8) .
C44 F8 1.343(6) .
C44 C45 1.374(8) .
C45 F9 1.341(6) .
C45 C46 1.376(8) .
C46 F10 1.362(6) .
C51 C56 1.385(7) .
C51 C52 1.391(7) .
C51 P2 1.813(5) .
C52 C53 1.387(8) .
C53 C54 1.378(9) .
C54 C55 1.370(9) .
C55 C56 1.395(8) .
C61 C62 1.386(7) .
C61 C66 1.400(7) .
C61 P2 1.816(5) .
C62 C63 1.392(7) .
C63 C64 1.381(9) .
C64 C65 1.392(9) .
C65 C66 1.387(8) .
C71 C72 1.390(7) .
C71 C73 1.391(7) 2_666
C71 P2 1.825(5) .
C72 C73 1.378(7) .
C73 C71 1.391(7) 2_666
C100 Cl2 1.793(5) .
C100 Cl1 1.797(5) .
